data_4304662
loop_
_publ_author_name
'Camino Bartolom\'e'
'Marta Carrasco-Rando'
'Silverio Coco'
'Carlos Cordovilla'
'Jose M. Mart\'in-Alvarez'
'Pablo Espinet'

_publ_contact_author
;
 Jose M. Martin-Alvarez
 Departamento de Quimica Inorganica
 Facultad de Ciencias
 Universidad de Valladolid
 E47005
 Valladolid
 Spain
;
_publ_contact_author_email jmmartin@qi.uva.es
_publ_contact_author_fax '+34 983 423013'
_publ_contact_author_phone '+34 983 423232'
_publ_section_title
;
Luminescent Gold(I) Carbenes from 2-Pyridylisocyanide Complexes: Structural
Consequences of Intramolecular versus Intermolecular Hydrogen-Bonding
Interactions
;
_journal_name_full 'Inorganic Chemistry'
_journal_page_first 1616
_journal_page_last 1624
_journal_paper_doi 10.1021/ic702201e
_journal_volume 47
_journal_year 2008
_chemical_formula_sum 'C13 H9 Au F5 N3'
_chemical_formula_weight 499.20
_chemical_name_systematic
; 
 ? 
;
_space_group_IT_number 4
_symmetry_cell_setting monoclinic
_symmetry_space_group_name_Hall 'P 2yb'
_symmetry_space_group_name_H-M 'P 1 21 1'
_atom_sites_solution_hydrogens geom
_atom_sites_solution_primary direct
_atom_sites_solution_secondary difmap
_audit_creation_method SHELXL-97
_cell_angle_alpha 90.00
_cell_angle_beta 96.510(10)
_cell_angle_gamma 90.00
_cell_formula_units_Z 2
_cell_length_a 5.955(3)
_cell_length_b 7.525(4)
_cell_length_c 15.220(9)
_cell_measurement_temperature 298(2)
_cell_volume 677.6(6)
_computing_cell_refinement 'Bruker XSCANS'
_computing_data_collection 'Bruker XSCANS'
_computing_data_reduction 'Bruker SHELXTL'
_computing_molecular_graphics 'Bruker SHELXTL'
_computing_publication_material 'Bruker SHELXTL'
_computing_structure_refinement 'SHELXL-97 (Sheldrick, 1997)'
_computing_structure_solution 'SHELXS-97 (Sheldrick, 1990)'
_diffrn_ambient_temperature 298(2)
_diffrn_measured_fraction_theta_full 0.989
_diffrn_measured_fraction_theta_max 0.989
_diffrn_measurement_device_type 'CCD area detector'
_diffrn_measurement_method 'phi and omega scans'
_diffrn_radiation_monochromator graphite
_diffrn_radiation_source 'fine-focus sealed tube'
_diffrn_radiation_type MoK\a
_diffrn_radiation_wavelength 0.71073
_diffrn_reflns_av_R_equivalents 0.0399
_diffrn_reflns_av_sigmaI/netI 0.0387
_diffrn_reflns_limit_h_max 7
_diffrn_reflns_limit_h_min -7
_diffrn_reflns_limit_k_max 9
_diffrn_reflns_limit_k_min 0
_diffrn_reflns_limit_l_max 18
_diffrn_reflns_limit_l_min 0
_diffrn_reflns_number 3691
_diffrn_reflns_theta_full 25.42
_diffrn_reflns_theta_max 25.42
_diffrn_reflns_theta_min 1.35
_exptl_absorpt_coefficient_mu 10.913
_exptl_absorpt_correction_T_max 0.804
_exptl_absorpt_correction_T_min 0.351
_exptl_absorpt_correction_type multi-scan
_exptl_absorpt_process_details '(G.M. Sheldrick, SADABS, 1996)'
_exptl_crystal_colour COLORLESS
_exptl_crystal_density_diffrn 2.447
_exptl_crystal_density_method 'not measured'
_exptl_crystal_description PRISM
_exptl_crystal_F_000 464
_exptl_crystal_size_max 0.35
_exptl_crystal_size_mid 0.06
_exptl_crystal_size_min 0.02
_refine_diff_density_max 0.537
_refine_diff_density_min -0.896
_refine_diff_density_rms 0.143
_refine_ls_abs_structure_details 'Flack H D (1983), Acta Cryst. A39, 876-881'
_refine_ls_abs_structure_Flack 0.075(18)
_refine_ls_extinction_method none
_refine_ls_goodness_of_fit_ref 1.005
_refine_ls_hydrogen_treatment constr
_refine_ls_matrix_type full
_refine_ls_number_parameters 200
_refine_ls_number_reflns 1339
_refine_ls_number_restraints 1
_refine_ls_restrained_S_all 1.004
_refine_ls_R_factor_all 0.0250
_refine_ls_R_factor_gt 0.0233
_refine_ls_shift/su_max 0.001
_refine_ls_shift/su_mean 0.000
_refine_ls_structure_factor_coef Fsqd
_refine_ls_weighting_details 'calc w=1/[\s^2^(Fo^2^)+(0.0451P)^2^+0.0000P] where P=(Fo^2^+2Fc^2^)/3'
_refine_ls_weighting_scheme calc
_refine_ls_wR_factor_gt 0.0631
_refine_ls_wR_factor_ref 0.0642
_reflns_number_gt 1268
_reflns_number_total 1339
_reflns_threshold_expression >2sigma(I)
_cod_data_source_file ic702201e-file001_5.cif
_cod_data_source_block 8
_cod_depositor_comments
;
The following automatic conversions were performed:
'_symmetry_cell_setting' value 'Monoclinic' changed to 'monoclinic'
according to '/home/saulius/struct/CIF-dictionaries/cif_core.dic'
dictionary named 'cif_core.dic' version 2.4.1 from 2010-06-29.

Automatic conversion script
Id: cif_fix_enum 1527 2010-12-29 10:47:43Z saulius 
;
_cod_original_cell_volume 677.5(6)
_cod_database_code 4304662

loop_
_symmetry_equiv_pos_as_xyz
'x, y, z'
'-x, y+1/2, -z'

loop_
_atom_site_label
_atom_site_type_symbol
_atom_site_fract_x
_atom_site_fract_y
_atom_site_fract_z
_atom_site_U_iso_or_equiv
_atom_site_adp_type
_atom_site_occupancy
_atom_site_symmetry_multiplicity
_atom_site_calc_flag
_atom_site_refinement_flags
_atom_site_disorder_assembly
_atom_site_disorder_group
Au1 Au 0.03253(4) 0.68733(14) 0.444641(15) 0.03538(13) Uani 1 1 d . . .
C2 C -0.0853(15) 0.7252(17) 0.3142(6) 0.037(4) Uani 1 1 d . . .
C3 C -0.2931(18) 0.6533(13) 0.2772(7) 0.039(3) Uani 1 1 d . . .
F1 F -0.4307(11) 0.5730(11) 0.3271(5) 0.0599(18) Uani 1 1 d . . .
C4 C -0.3675(15) 0.668(3) 0.1876(6) 0.045(4) Uani 1 1 d . . .
F2 F -0.5669(10) 0.5972(11) 0.1549(4) 0.0612(18) Uani 1 1 d . . .
C5 C -0.2336(17) 0.7433(14) 0.1313(6) 0.044(3) Uani 1 1 d . . .
F3 F -0.3034(13) 0.7513(11) 0.0439(4) 0.074(3) Uani 1 1 d . . .
C6 C -0.0265(18) 0.8148(14) 0.1643(7) 0.043(2) Uani 1 1 d . . .
F4 F 0.1016(13) 0.8918(10) 0.1089(4) 0.0604(18) Uani 1 1 d . . .
C7 C 0.0407(17) 0.8029(13) 0.2541(7) 0.042(2) Uani 1 1 d . . .
F5 F 0.2425(10) 0.8757(9) 0.2817(4) 0.0529(15) Uani 1 1 d . . .
C1 C 0.1656(15) 0.673(3) 0.5724(6) 0.040(4) Uani 1 1 d . . .
N2 N 0.3571(14) 0.5879(13) 0.5965(5) 0.0384(19) Uani 1 1 d . . .
H2 H 0.4116 0.5895 0.6513 0.046 Uiso 1 1 calc R . .
C8 C 0.4793(17) 0.4915(19) 0.5339(7) 0.047(3) Uani 1 1 d . . .
H8A H 0.3817 0.4728 0.4800 0.070 Uiso 1 1 calc R . .
H8B H 0.5281 0.3788 0.5587 0.070 Uiso 1 1 calc R . .
H8C H 0.6086 0.5594 0.5216 0.070 Uiso 1 1 calc R . .
N1 N 0.0587(14) 0.7413(13) 0.6380(5) 0.048(3) Uani 1 1 d . . .
H1 H -0.0660 0.7944 0.6200 0.057 Uiso 1 1 calc R . .
C9 C 0.1118(18) 0.7425(14) 0.7298(7) 0.049(3) Uani 1 1 d . . .
C10 C -0.0469(19) 0.8158(18) 0.7819(8) 0.052(3) Uani 1 1 d . . .
H10 H -0.1846 0.8618 0.7570 0.062 Uiso 1 1 calc R . .
C11 C 0.016(2) 0.8151(17) 0.8727(7) 0.053(3) Uani 1 1 d . . .
H11 H -0.0852 0.8585 0.9100 0.064 Uiso 1 1 calc R . .
C12 C 0.217(2) 0.7533(17) 0.9083(7) 0.056(3) Uani 1 1 d . . .
H12 H 0.2616 0.7626 0.9687 0.067 Uiso 1 1 calc R . .
C13 C 0.361(2) 0.674(3) 0.8515(7) 0.046(3) Uani 1 1 d . . .
H13 H 0.4948 0.6214 0.8762 0.055 Uiso 1 1 calc R . .
N3 N 0.3112(14) 0.671(2) 0.7638(5) 0.039(3) Uani 1 1 d . . .

loop_
_atom_site_aniso_label
_atom_site_aniso_U_11
_atom_site_aniso_U_22
_atom_site_aniso_U_33
_atom_site_aniso_U_23
_atom_site_aniso_U_13
_atom_site_aniso_U_12
Au1 0.03617(19) 0.0461(2) 0.02321(18) 0.0009(3) 0.00061(11) 0.0030(3)
C2 0.041(4) 0.041(12) 0.030(4) 0.002(4) 0.005(3) 0.017(5)
C3 0.040(5) 0.049(10) 0.028(4) -0.006(4) 0.010(4) 0.003(4)
F1 0.044(4) 0.086(5) 0.052(4) 0.009(4) 0.013(3) -0.004(3)
C4 0.031(4) 0.073(11) 0.029(4) -0.004(6) -0.006(3) 0.009(6)
F2 0.037(3) 0.093(5) 0.050(4) -0.011(3) -0.011(3) -0.003(3)
C5 0.045(5) 0.058(9) 0.028(4) -0.003(4) -0.004(4) 0.009(4)
F3 0.080(5) 0.111(9) 0.029(3) 0.001(3) -0.006(3) 0.000(4)
C6 0.051(6) 0.041(5) 0.039(5) 0.003(4) 0.012(5) 0.009(4)
F4 0.070(4) 0.076(5) 0.037(3) 0.005(3) 0.016(3) -0.009(4)
C7 0.041(5) 0.034(5) 0.052(6) -0.001(4) 0.007(5) 0.006(4)
F5 0.044(3) 0.069(4) 0.045(3) 0.002(3) 0.003(2) -0.010(3)
C1 0.033(4) 0.063(11) 0.025(4) 0.000(6) 0.001(3) -0.005(6)
N2 0.035(4) 0.060(5) 0.020(4) -0.001(4) 0.001(3) 0.008(4)
C8 0.037(6) 0.071(8) 0.032(4) 0.000(5) 0.004(4) 0.014(5)
N1 0.039(4) 0.072(9) 0.032(4) 0.002(4) 0.003(3) 0.008(4)
C9 0.045(5) 0.055(8) 0.047(5) 0.005(4) 0.007(4) 0.000(4)
C10 0.039(5) 0.070(8) 0.046(6) -0.004(6) 0.006(5) 0.004(5)
C11 0.058(7) 0.064(7) 0.040(6) -0.008(5) 0.012(5) -0.004(6)
C12 0.072(7) 0.071(8) 0.025(5) -0.005(4) 0.008(5) -0.014(6)
C13 0.056(5) 0.047(8) 0.033(4) 0.009(6) -0.009(4) -0.007(7)
N3 0.046(4) 0.042(8) 0.027(3) 0.001(4) -0.001(3) 0.000(5)

loop_
_atom_type_symbol
_atom_type_description
_atom_type_scat_dispersion_real
_atom_type_scat_dispersion_imag
_atom_type_scat_source
C C 0.0033 0.0016 'International Tables Vol C Tables 4.2.6.8 and 6.1.1.4'
H H 0.0000 0.0000 'International Tables Vol C Tables 4.2.6.8 and 6.1.1.4'
N N 0.0061 0.0033 'International Tables Vol C Tables 4.2.6.8 and 6.1.1.4'
F F 0.0171 0.0103 'International Tables Vol C Tables 4.2.6.8 and 6.1.1.4'
Au Au -2.0133 8.8022 'International Tables Vol C Tables 4.2.6.8 and 6.1.1.4'

loop_
_geom_angle_atom_site_label_1
_geom_angle_atom_site_label_2
_geom_angle_atom_site_label_3
_geom_angle
_geom_angle_site_symmetry_1
_geom_angle_site_symmetry_3
_geom_angle_publ_flag
C1 Au1 C2 174.3(9) . . ?
C7 C2 C3 114.7(9) . . ?
C7 C2 Au1 123.4(7) . . ?
C3 C2 Au1 121.5(8) . . ?
F1 C3 C4 116.7(10) . . ?
F1 C3 C2 121.2(9) . . ?
C4 C3 C2 122.0(10) . . ?
F2 C4 C5 119.2(8) . . ?
F2 C4 C3 120.2(11) . . ?
C5 C4 C3 120.4(10) . . ?
F3 C5 C4 120.2(9) . . ?
F3 C5 C6 120.1(10) . . ?
C4 C5 C6 119.7(9) . . ?
F4 C6 C7 122.1(10) . . ?
F4 C6 C5 119.3(9) . . ?
C7 C6 C5 118.6(10) . . ?
F5 C7 C2 120.0(9) . . ?
F5 C7 C6 115.5(9) . . ?
C2 C7 C6 124.4(10) . . ?
N2 C1 N1 116.4(8) . . ?
N2 C1 Au1 121.7(9) . . ?
N1 C1 Au1 121.8(9) . . ?
C1 N2 C8 122.5(9) . . ?
C1 N1 C9 132.2(9) . . ?
N3 C9 N1 118.1(9) . . ?
N3 C9 C10 123.7(10) . . ?
N1 C9 C10 118.3(10) . . ?
C11 C10 C9 115.8(11) . . ?
C12 C11 C10 121.9(10) . . ?
C11 C12 C13 118.4(10) . . ?
N3 C13 C12 122.4(13) . . ?
C13 N3 C9 117.6(11) . . ?

loop_
_geom_bond_atom_site_label_1
_geom_bond_atom_site_label_2
_geom_bond_distance
_geom_bond_site_symmetry_2
_geom_bond_publ_flag
Au1 C1 2.018(9) . ?
Au1 C2 2.049(9) . ?
C2 C7 1.378(15) . ?
C2 C3 1.408(15) . ?
C3 F1 1.324(12) . ?
C3 C4 1.389(14) . ?
C4 F2 1.344(13) . ?
C4 C5 1.359(17) . ?
C5 F3 1.349(11) . ?
C5 C6 1.386(15) . ?
C6 F4 1.332(12) . ?
C6 C7 1.383(15) . ?
C7 F5 1.344(12) . ?
C1 N2 1.322(17) . ?
C1 N1 1.346(15) . ?
N2 C8 1.457(13) . ?
N1 C9 1.397(14) . ?
C9 N3 1.352(15) . ?
C9 C10 1.413(16) . ?
C10 C11 1.391(16) . ?
C11 C12 1.343(17) . ?
C12 C13 1.415(19) . ?
C13 N3 1.333(12) . ?

loop_
_cod_related_entry_id
_cod_related_entry_database
_cod_related_entry_code
1 ChemSpider 30660783
